data_2010370
loop_
_publ_author_name
'Chen, J.'
'Zheng, P-J.'
'Yu, Y.'
'Chen, J-B.'

_publ_section_title '[{\m-C(OC~2~H~5~)}(CO)~4~Fe~2~C{(OC~2~H~5~)(<i>p</i>-CF~3~C~6~H~4~)(\h-C~7~H~7~)}]'
_journal_issue 1
_journal_name_full 'Acta Crystallographica Section C'
_journal_page_first 34
_journal_page_last 37
_journal_paper_doi 10.1107/S0108270194000521
_journal_volume 51
_journal_year 1995
_chemical_formula_sum 'C24 H21 F3 Fe2 O6'
_chemical_formula_weight 574.12
_symmetry_cell_setting monoclinic
_symmetry_space_group_name_Hall '-C 2yc'
_symmetry_space_group_name_H-M 'C 1 2/c 1'
_atom_type_scat_source IntTabIV
_cell_angle_alpha 90
_cell_angle_beta 103.10(6)
_cell_angle_gamma 90
_cell_formula_units_Z 8
_cell_length_a 24.725(8)
_cell_length_b 14.544(2)
_cell_length_c 13.9500(10)
_cell_measurement_reflns_used 25
_cell_measurement_temperature 289
_cell_measurement_theta_max 16.3
_cell_measurement_theta_min 10.8
_cell_volume 4886(2)
_diffrn_measurement_device 'Enraf-Nonius CAD-4'
_diffrn_measurement_method \w-2\q
_diffrn_radiation_type MoK\a
_diffrn_radiation_wavelength 0.71073
_diffrn_reflns_av_R_equivalents 0.06
_diffrn_reflns_limit_h_max 29
_diffrn_reflns_limit_h_min -29
_diffrn_reflns_limit_k_max 17
_diffrn_reflns_limit_k_min 0
_diffrn_reflns_limit_l_max 16
_diffrn_reflns_limit_l_min 0
_diffrn_reflns_number 5618
_diffrn_reflns_theta_max 25
_diffrn_standards_decay_% 3
_diffrn_standards_interval_time 60
_diffrn_standards_number 3
_exptl_absorpt_coefficient_mu 1.2447
_exptl_absorpt_correction_T_max 0.9981
_exptl_absorpt_correction_T_min 0.8642
_exptl_absorpt_correction_type empirical
_exptl_crystal_colour Brown
_exptl_crystal_density_diffrn 1.561
_exptl_crystal_description 'Shape ?'
_exptl_crystal_size_max 0.4
_exptl_crystal_size_mid 0.3
_exptl_crystal_size_min 0.3
_refine_diff_density_max 0.27
_refine_diff_density_min 0.11
_refine_ls_extinction_method none
_refine_ls_goodness_of_fit_obs 4.26
_refine_ls_hydrogen_treatment 'some refxyz others noref'
_refine_ls_number_parameters 316
_refine_ls_number_reflns 2094
_refine_ls_R_factor_obs 0.045
_refine_ls_shift/esd_max 0.02
_refine_ls_structure_factor_coef F
_refine_ls_weighting_scheme unit
_refine_ls_wR_factor_obs 0.047
_reflns_number_observed 2094
_reflns_number_total 5224
_reflns_observed_criterion I>3\s(I)
_cod_data_source_file hl1042.cif
_cod_data_source_block hl1042_structure_1_of_1
_cod_original_cell_volume 4886.2(2)
_cod_original_sg_symbol_H-M 'C 2/c'
_cod_database_code 2010370

loop_
_atom_site_label
_atom_site_fract_x
_atom_site_fract_y
_atom_site_fract_z
Fe(1) .64254(4) .27746(7) .06476(7)
Fe(2) .63480(4) .29513(7) .25173(6)
F(1) .5652(3) .1891(4) .7209(4)
F(2) .6153(3) .0778(6) .7565(4)
F(3) .5388(3) .0605(6) .6752(4)
O(1) .7600(2) .3300(5) .1018(5)
O(2) .6187(4) .3846(5) -.1129(5)
O(3) .5687(2) .3679(4) .3792(4)
O(4) .7330(3) .4065(5) .3335(5)
O(10) .5841(2) .4351(3) .1064(3)
O(60) .7225(2) .1610(3) .3600(4)
C(1) .7135(3) .3099(5) .0857(6)
C(2) .6278(4) .3407(7) -.0429(6)
C(3) .5953(3) .3409(5) .3291(5)
C(4) .6957(3) .3621(5) .3017(6)
C(10) .6117(3) .3595(5) .1394(5)
C(60) .6645(3) .1705(4) .3387(5)
C(61) .6411(3) .1560(4) .4271(4)
C(62) .6627(3) .2045(6) .5111(5)
C(63) .6439(3) .1925(6) .5964(5)
C(64) .6019(3) .1282(5) .5965(5)
C(65) .5819(3) .0778(5) .5144(5)
C(66) .6013(3) .0902(5) .4294(5)
C(71) .6345(3) .1573(4) .2403(4)
C(72) .5783(3) .1872(5) .2179(5)
C(73) .5404(3) .1839(6) .1184(5)
C(74) .5638(3) .2103(6) .0315(5)
C(75) .6056(4) .1600(6) -.0020(5)
C(76) .6534(3) .1370(5) .0641(5)
C(77) .6691(3) .1569(5) .1677(5)
C(101) .5635(3) .4966(5) .1729(5)
C(102) .5412(4) .5806(6) .1181(7)
C(601) .7394(3) .0662(6) .3834(6)
C(602) .8006(4) .0617(7) .3867(9)
C(641) .5815(4) .1180(6) .6857(6)
H(62) .6921 .2484 .5189
H(63) .6519 .2274 .6647
H(65) .5685 .0207 .5408
H(66) .5827 .0420 .3759
H(72) .5552 .1871 .2686
H(74) .5421 .2488 -.0209
H(75) .5977 .1450 -.0828
H(76) .6829 .1045 .0432
H(77) .7138 .1745 .1969
H(731) .5148 .2273 .1250
H(732) .5292 .1035 .1054
H(111) .5288 .4578 .1894
H(112) .5835 .4991 .2519
H(121) .5287 .6252 .1664
H(122) .5148 .5837 .0437
H(123) .5728 .5965 .0939
H(611) .7366 .0619 .4587
H(612) .7361 .0423 .3106
H(621) .8173 .0011 .3912
H(622) .8344 .1065 .4391
H(623) .7934 .0901 .3237

loop_
_geom_angle_atom_site_label_1
_geom_angle_atom_site_label_2
_geom_angle_atom_site_label_3
_geom_angle
_geom_angle_publ_flag
Fe(2) Fe(1) C(1) 95.80(10) yes
Fe(2) Fe(1) C(10) 42.40(10) yes
Fe(2) Fe(1) C(75) 113.5(2) yes
Fe(2) Fe(1) C(77) 61.99(2) yes
Fe(2) Fe(1) C(2) 138.5(2) yes
Fe(2) Fe(1) C(74) 89.6(2) yes
Fe(2) Fe(1) C(76) 97.90(10) yes
Fe(1) Fe(2) C(3) 144.60(10) yes
Fe(1) Fe(2) C(10) 43.90(10) yes
Fe(1) Fe(2) C(71) 80.00(10) yes
Fe(1) Fe(2) C(4) 101.10(10) yes
Fe(1) Fe(2) C(60) 111.62(9) yes
Fe(1) Fe(2) C(72) 84.20(10) yes
C(1) Fe(1) C(2) 90.5(5) yes
C(1) Fe(1) C(10) 104.7(3) yes
C(1) Fe(1) C(74) 167.5(3) yes
C(1) Fe(1) C(75) 128.1(4) yes
C(1) Fe(1) C(76) 98.0(3) yes
C(1) Fe(1) C(77) 88.1(3) yes
C(2) Fe(1) C(10) 96.4(4) yes
C(2) Fe(1) C(74) 93.1(4) yes
C(2) Fe(1) C(75) 93.7(4) yes
C(2) Fe(1) C(76) 121.8(4) yes
C(2) Fe(1) C(77) 159.5(4) yes
C(10) Fe(1) C(74) 86.9(4) yes
C(10) Fe(1) C(75) 126.2(3) yes
C(10) Fe(1) C(76) 135.2(3) yes
C(10) Fe(1) C(77) 103.8(3) yes
C(74) Fe(1) C(75) 39.8(3) yes
C(74) Fe(1) C(76) 70.1(4) yes
C(74) Fe(1) C(77) 84.5(3) yes
C(75) Fe(1) C(76) 38.7(3) yes
C(75) Fe(1) C(77) 71.3(3) yes
C(76) Fe(1) C(77) 38.4(3) yes
C(3) Fe(2) C(4) 95.2(4) yes
C(3) Fe(2) C(10) 103.3(3) yes
C(10) O(10) C(101) 121.1(5) yes
O(60) C(60) C(61) 112.3(5) yes
C(61) C(60) C(71) 124.4(6) yes
C(60) C(71) C(77) 114.2(6) yes
C(71) C(72) C(73) 124.9(6) yes
C(73) C(74) C(75) 124.8(7) yes
C(75) C(76) C(77) 128.6(7) yes
O(10) C(101) C(102) 108.7(6) yes
C(60) O(60) C(601) 111.6(5) yes
O(60) C(60) C(71) 118.5(6) yes
C(60) C(71) C(72) 116.3(7) yes
C(72) C(71) C(77) 122.9(6) yes
C(72) C(73) C(74) 117.8(6) yes
C(74) C(75) C(76) 118.9(6) yes
C(71) C(77) C(76) 128.9(6) yes
O(60) C(601) C(602) 106.5(7) yes
Fe(1) C(10) Fe(2) 93.7(2) yes
Fe(2) C(10) O(10) 140.5(3) yes
Fe(2) C(60) C(61) 115.3(2) yes
Fe(2) C(71) C(60) 78.2(2) yes
Fe(1) C(10) O(10) 125.9(3) yes
Fe(2) C(60) O(60) 113.1(2) yes
Fe(2) C(60) C(71) 62.9(2) yes
C(63) C(64) C(65) 119.4(7) no
C(65) C(64) C(641) 122.6(7) no
C(61) C(66) C(65) 119.8(6) no
F(1) C(641) F(2) 106.6(7) no
F(1) C(641) C(64) 117.1(8) no
F(2) C(641) C(64) 114.5(8) no
C(3) Fe(2) C(60) 97.8(3) no
C(3) Fe(2) C(71) 115.9(3) no
C(3) Fe(2) C(72) 89.2(4) no
C(4) Fe(2) C(10) 97.5(3) no
C(4) Fe(2) C(60) 95.0(3) no
C(4) Fe(2) C(71) 124.0(4) no
C(4) Fe(2) C(72) 163.1(3) no
C(10) Fe(2) C(60) 154.5(3) no
C(10) Fe(2) C(71) 117.0(3) no
C(10) Fe(2) C(72) 97.5(3) no
C(60) Fe(2) C(71) 38.9(2) no
C(60) Fe(2) C(72) 68.2(2) no
C(71) Fe(2) C(72) 40.6(3) no
C(60) C(61) C(62) 119.1(7) no
C(60) C(61) C(66) 122.1(6) no
C(62) C(61) C(66) 118.8(6) no
C(61) C(62) C(63) 122.0(8) no
C(62) C(63) C(64) 118.7(6) no
C(63) C(64) C(641) 118.1(6) no
C(64) C(65) C(66) 121.4(7) no
F(1) C(641) F(3) 104.2(9) no
F(2) C(641) F(3) 99.3(8) no
F(3) C(641) C(64) 113.1(7) no
Fe(1) C(1) O(1) 178.3(5) no
Fe(2) C(3) O(3) 177.7(4) no
Fe(2) C(71) C(77) 93.8(2) no
Fe(2) C(72) C(71) 67.0(2) no
Fe(1) C(74) C(75) 67.3(2) no
Fe(1) C(75) C(76) 70.7(2) no
Fe(1) C(76) C(77) 78.5(2) no
Fe(1) C(77) C(76) 63.0(2) no
Fe(1) C(2) O(2) 178.2(5) no
Fe(2) C(4) O(4) 177.8(4) no
Fe(2) C(71) C(72) 72.4(2) no
Fe(2) C(72) C(73) 118.9(2) no
Fe(1) C(74) C(73) 116.1(3) no
Fe(1) C(75) C(74) 72.9(2) no
Fe(1) C(76) C(75) 70.5(2) no
Fe(1) C(77) C(71) 107.70(10) no
C(2) C(1) C(10) 59.3(4) no
C(2) C(1) C(77) 95.0(4) no
C(1) C(2) C(75) 81.8(3) no
C(1) C(10) C(74) 87.4(4) no
C(10) C(74) C(75) 109.2(5) no
C(2) C(75) C(74) 76.9(6) no
C(2) C(75) C(77) 95.7(3) no
C(1) C(76) C(2) 46.6(2) no
C(1) C(76) C(77) 72.9(4) no
C(2) C(76) C(77) 104.6(5) no
C(75) C(77) C(76) 25.1(4) no
C(2) C(1) C(76) 75.4(3) no
C(1) C(2) C(10) 67.7(4) no
C(1) C(2) C(76) 57.9(3) no
C(2) C(10) C(74) 62.5(3) no
C(10) C(74) C(77) 69.4(2) no
C(2) C(75) C(76) 101.0(5) no
C(76) C(75) C(77) 26.5(5) no
C(1) C(76) C(75) 101.7(6) no
C(2) C(76) C(75) 55.3(4) no

loop_
_geom_bond_atom_site_label_1
_geom_bond_atom_site_label_2
_geom_bond_distance
_geom_bond_publ_flag
Fe(1) Fe(2) 2.6710(10) yes
Fe(1) C(1) 1.776(9) yes
Fe(1) C(2) 1.729(8) yes
Fe(1) C(10) 1.857(7) yes
Fe(1) C(74) 2.133(8) yes
Fe(1) C(75) 2.059(8) yes
Fe(1) C(76) 2.061(8) yes
Fe(1) C(77) 2.267(7) yes
Fe(2) C(3) 1.743(8) yes
Fe(2) C(4) 1.797(7) yes
Fe(2) C(10) 1.804(6) yes
Fe(2) C(60) 2.212(6) yes
Fe(2) C(71) 2.011(6) yes
Fe(2) C(72) 2.084(6) yes
F(1) C(641) 1.260(10) yes
F(2) C(641) 1.28(2) yes
F(3) C(641) 1.330(10) yes
O(1) C(1) 1.160(10) yes
O(2) C(2) 1.15(2) yes
O(3) C(3) 1.130(10) yes
O(4) C(4) 1.140(10) yes
O(10) C(10) 1.320(9) yes
O(10) C(101) 1.460(9) yes
O(60) C(60) 1.404(8) yes
O(60) C(601) 1.456(9) yes
C(60) C(61) 1.490(10) yes
C(60) C(71) 1.417(8) yes
C(61) C(62) 1.368(9) yes
C(61) C(66) 1.380(10) yes
C(62) C(63) 1.380(10) yes
C(63) C(64) 1.400(10) yes
C(64) C(641) 1.450(10) yes
C(71) C(72) 1.420(10) yes
C(72) C(73) 1.490(9) yes
C(74) C(75) 1.430(10) yes
C(76) C(77) 1.438(9) yes
C(601) C(602) 1.500(10) yes
C(64) C(65) 1.355(9) yes
C(65) C(66) 1.39(2) yes
C(71) C(77) 1.47(2) yes
C(73) C(74) 1.510(10) yes
C(75) C(76) 1.37(2) yes
C(101) C(102) 1.490(10) yes
